data_4079662
loop_
_publ_author_name
'Kozhukh, Julia'
'Fedoce Lopes, Juliana'
'Dos Santos, H\'elio F.'
'Lippard, Stephen J.'

_publ_section_title
;
 Reactions of Organozinc Thiolates with Nitrosonium Ion:C-Nitroso
 Formation by Possible Transnitrosation
;
_journal_issue 23
_journal_name_full Organometallics
_journal_page_first 8063
_journal_paper_doi 10.1021/om300922m
_journal_volume 31
_journal_year 2012
_chemical_formula_sum 'C21 H30 N2 S Zn'
_chemical_formula_weight 407.90
_chemical_name_systematic
; 
 ? 
;
_space_group_IT_number 14
_symmetry_cell_setting monoclinic
_symmetry_space_group_name_Hall '-P 2ybc'
_symmetry_space_group_name_H-M 'P 1 21/c 1'
_atom_sites_solution_hydrogens geom
_atom_sites_solution_primary direct
_atom_sites_solution_secondary difmap
_audit_creation_method SHELXL-97
_cell_angle_alpha 90.00
_cell_angle_beta 93.1910(10)
_cell_angle_gamma 90.00
_cell_formula_units_Z 8
_cell_length_a 16.1505(11)
_cell_length_b 8.1973(6)
_cell_length_c 30.792(2)
_cell_measurement_reflns_used 9836
_cell_measurement_temperature 110(2)
_cell_measurement_theta_max 28.40
_cell_measurement_theta_min 2.53
_cell_volume 4070.2(5)
_computing_cell_refinement 'Bruker SMART'
_computing_data_collection 'Bruker SMART'
_computing_data_reduction 'Bruker SAINT'
_computing_molecular_graphics 'Bruker SHELXTL'
_computing_publication_material 'Bruker SHELXTL'
_computing_structure_refinement 'SHELXL-97 (Sheldrick, 2008)'
_computing_structure_solution 'SHELXS-97 (Sheldrick, 2008)'
_diffrn_ambient_temperature 110(2)
_diffrn_measured_fraction_theta_full 0.997
_diffrn_measured_fraction_theta_max 0.997
_diffrn_measurement_device_type 'CCD area detector'
_diffrn_measurement_method 'phi and omega scans'
_diffrn_radiation_monochromator graphite
_diffrn_radiation_source 'fine-focus sealed tube'
_diffrn_radiation_type MoK\a
_diffrn_radiation_wavelength 0.71073
_diffrn_reflns_av_R_equivalents 0.0398
_diffrn_reflns_av_sigmaI/netI 0.0231
_diffrn_reflns_limit_h_max 21
_diffrn_reflns_limit_h_min -21
_diffrn_reflns_limit_k_max 11
_diffrn_reflns_limit_k_min -11
_diffrn_reflns_limit_l_max 41
_diffrn_reflns_limit_l_min -41
_diffrn_reflns_number 82984
_diffrn_reflns_theta_full 28.61
_diffrn_reflns_theta_max 28.61
_diffrn_reflns_theta_min 1.26
_exptl_absorpt_coefficient_mu 1.315
_exptl_absorpt_correction_T_max 0.8797
_exptl_absorpt_correction_T_min 0.6213
_exptl_absorpt_correction_type multi-scan
_exptl_absorpt_process_details 'Blessing, 1995'
_exptl_crystal_colour colourless
_exptl_crystal_density_diffrn 1.331
_exptl_crystal_density_meas ?
_exptl_crystal_density_method 'not measured'
_exptl_crystal_description block
_exptl_crystal_F_000 1728
_exptl_crystal_size_max 0.40
_exptl_crystal_size_mid 0.20
_exptl_crystal_size_min 0.10
_refine_diff_density_max 0.424
_refine_diff_density_min -0.355
_refine_diff_density_rms 0.060
_refine_ls_extinction_method none
_refine_ls_goodness_of_fit_ref 1.043
_refine_ls_hydrogen_treatment constr
_refine_ls_matrix_type full
_refine_ls_number_parameters 463
_refine_ls_number_reflns 10375
_refine_ls_number_restraints 0
_refine_ls_restrained_S_all 1.043
_refine_ls_R_factor_all 0.0346
_refine_ls_R_factor_gt 0.0272
_refine_ls_shift/su_max 0.006
_refine_ls_shift/su_mean 0.000
_refine_ls_structure_factor_coef Fsqd
_refine_ls_weighting_details 'calc w=1/[\s^2^(Fo^2^)+(0.0300P)^2^+2.4550P] where P=(Fo^2^+2Fc^2^)/3'
_refine_ls_weighting_scheme calc
_refine_ls_wR_factor_gt 0.0652
_refine_ls_wR_factor_ref 0.0700
_reflns_number_gt 9009
_reflns_number_total 10375
_reflns_threshold_expression >2sigma(I)
_cod_data_source_file om300922m_si_003.cif
_cod_data_source_block jk25
_cod_depositor_comments
;
The following automatic conversions were performed:

'_symmetry_cell_setting' value 'Monoclinic' changed to 'monoclinic'
according to /home/saulius/struct/CIF-dictionaries/cif_core.dic
dictionary named 'cif_core.dic' version 2.4.2 from 2011-04-26.

Automatic conversion script
Id: cif_fix_values 1891 2012-01-12 08:04:46Z andrius 

The following automatic conversions were performed:

'_exptl_crystal_density_meas' value 'not measured' was changed to '?'
- the value is perceived as not measured.

Automatic conversion script
Id: cif_fix_values 3008 2015-01-20 13:52:24Z robertas 
;
_cod_original_cell_volume 4070.3(5)
_cod_original_sg_symbol_H-M P2(1)/c
_cod_database_code 4079662

loop_
_symmetry_equiv_pos_as_xyz
'x, y, z'
'-x, y+1/2, -z+1/2'
'-x, -y, -z'
'x, -y-1/2, z-1/2'

loop_
_atom_site_label
_atom_site_type_symbol
_atom_site_fract_x
_atom_site_fract_y
_atom_site_fract_z
_atom_site_U_iso_or_equiv
_atom_site_adp_type
_atom_site_occupancy
_atom_site_symmetry_multiplicity
_atom_site_calc_flag
_atom_site_refinement_flags
Zn1 Zn 0.113317(11) 0.21894(2) 0.073321(6) 0.01626(5) Uani 1 1 d .
S1 S 0.11732(2) 0.36104(5) 0.009756(12) 0.01903(8) Uani 1 1 d .
N2 N 0.10203(8) 0.44902(15) 0.10939(4) 0.0170(3) Uani 1 1 d .
N1 N -0.01138(8) 0.14140(15) 0.07961(4) 0.0178(3) Uani 1 1 d .
C13 C 0.18910(9) 0.05584(18) 0.10428(5) 0.0169(3) Uani 1 1 d .
C18 C 0.17335(9) -0.00310(18) 0.14615(5) 0.0175(3) Uani 1 1 d .
C1 C -0.02767(10) -0.01792(19) 0.07282(5) 0.0221(3) Uani 1 1 d .
H1 H 0.0121 -0.0820 0.0589 0.027 Uiso 1 1 calc R
C17 C 0.22762(9) -0.10974(18) 0.16877(5) 0.0181(3) Uani 1 1 d .
H17 H 0.2149 -0.1459 0.1970 0.022 Uiso 1 1 calc R
C14 C 0.26290(9) -0.00121(18) 0.08653(5) 0.0173(3) Uani 1 1 d .
C10 C 0.15864(10) 0.54641(19) 0.03725(5) 0.0192(3) Uani 1 1 d .
C5 C -0.06839(10) 0.23374(18) 0.09856(5) 0.0167(3) Uani 1 1 d .
C7 C 0.02178(10) 0.46708(19) 0.13057(5) 0.0190(3) Uani 1 1 d .
H7A H 0.0150 0.5827 0.1390 0.023 Uiso 1 1 calc R
H7B H 0.0240 0.4011 0.1575 0.023 Uiso 1 1 calc R
C20 C 0.35674(11) -0.2822(2) 0.17558(6) 0.0274(4) Uani 1 1 d .
H20A H 0.3462 -0.3931 0.1647 0.041 Uiso 1 1 calc R
H20B H 0.3465 -0.2775 0.2066 0.041 Uiso 1 1 calc R
H20C H 0.4146 -0.2527 0.1714 0.041 Uiso 1 1 calc R
C11 C 0.25156(10) 0.5266(2) 0.04900(6) 0.0265(4) Uani 1 1 d .
H11A H 0.2817 0.5206 0.0223 0.040 Uiso 1 1 calc R
H11B H 0.2609 0.4262 0.0658 0.040 Uiso 1 1 calc R
H11C H 0.2715 0.6203 0.0664 0.040 Uiso 1 1 calc R
C16 C 0.29982(10) -0.16411(19) 0.15093(5) 0.0190(3) Uani 1 1 d .
C19 C 0.28602(10) 0.0493(2) 0.04136(5) 0.0221(3) Uani 1 1 d .
H19A H 0.3344 -0.0135 0.0331 0.033 Uiso 1 1 calc R
H19B H 0.2994 0.1659 0.0413 0.033 Uiso 1 1 calc R
H19C H 0.2393 0.0281 0.0205 0.033 Uiso 1 1 calc R
C6 C -0.05385(10) 0.41493(18) 0.10192(5) 0.0186(3) Uani 1 1 d .
H6A H -0.1037 0.4661 0.1134 0.022 Uiso 1 1 calc R
H6B H -0.0478 0.4585 0.0723 0.022 Uiso 1 1 calc R
C4 C -0.13988(10) 0.16426(19) 0.11365(5) 0.0197(3) Uani 1 1 d .
H4 H -0.1779 0.2295 0.1285 0.024 Uiso 1 1 calc R
C8 C 0.16930(11) 0.4621(2) 0.14407(5) 0.0233(3) Uani 1 1 d .
H8A H 0.2232 0.4599 0.1309 0.035 Uiso 1 1 calc R
H8B H 0.1657 0.3703 0.1642 0.035 Uiso 1 1 calc R
H8C H 0.1635 0.5648 0.1599 0.035 Uiso 1 1 calc R
C3 C -0.15555(11) -0.0001(2) 0.10703(6) 0.0241(3) Uani 1 1 d .
H3 H -0.2041 -0.0488 0.1173 0.029 Uiso 1 1 calc R
C15 C 0.31666(9) -0.10754(19) 0.10981(5) 0.0195(3) Uani 1 1 d .
H15 H 0.3660 -0.1420 0.0971 0.023 Uiso 1 1 calc R
C21 C 0.09592(11) 0.0428(2) 0.16882(6) 0.0244(3) Uani 1 1 d .
H21A H 0.0530 -0.0400 0.1628 0.037 Uiso 1 1 calc R
H21B H 0.0758 0.1490 0.1581 0.037 Uiso 1 1 calc R
H21C H 0.1088 0.0492 0.2003 0.037 Uiso 1 1 calc R
C2 C -0.09928(11) -0.0927(2) 0.08511(6) 0.0247(3) Uani 1 1 d .
H2 H -0.1098 -0.2045 0.0787 0.030 Uiso 1 1 calc R
C12 C 0.14487(11) 0.6915(2) 0.00653(6) 0.0257(4) Uani 1 1 d .
H12A H 0.0857 0.7010 -0.0020 0.039 Uiso 1 1 calc R
H12B H 0.1762 0.6749 -0.0195 0.039 Uiso 1 1 calc R
H12C H 0.1638 0.7917 0.0213 0.039 Uiso 1 1 calc R
C9 C 0.10848(10) 0.58374(18) 0.07704(5) 0.0192(3) Uani 1 1 d .
H9A H 0.1338 0.6794 0.0922 0.023 Uiso 1 1 calc R
H9B H 0.0517 0.6153 0.0666 0.023 Uiso 1 1 calc R
Zn2 Zn 0.393355(11) 0.94988(2) 0.344679(6) 0.01603(5) Uani 1 1 d .
S2 S 0.43326(3) 1.19683(5) 0.374578(13) 0.02055(8) Uani 1 1 d .
N4 N 0.42136(8) 0.83686(17) 0.40885(4) 0.0196(3) Uani 1 1 d .
N3 N 0.49823(8) 0.85465(16) 0.31472(4) 0.0178(3) Uani 1 1 d .
C34 C 0.28768(9) 0.87239(18) 0.31307(5) 0.0159(3) Uani 1 1 d .
C28 C 0.49652(10) 0.7312(2) 0.40770(5) 0.0209(3) Uani 1 1 d .
H28A H 0.4814 0.6293 0.3919 0.025 Uiso 1 1 calc R
H28B H 0.5148 0.7012 0.4379 0.025 Uiso 1 1 calc R
C26 C 0.56567(9) 0.79575(18) 0.33726(5) 0.0182(3) Uani 1 1 d .
C24 C 0.62484(11) 0.7078(2) 0.27158(6) 0.0250(3) Uani 1 1 d .
H24 H 0.6682 0.6570 0.2569 0.030 Uiso 1 1 calc R
C39 C 0.27813(10) 0.70745(18) 0.30012(5) 0.0183(3) Uani 1 1 d .
C35 C 0.21780(10) 0.97377(18) 0.30494(5) 0.0170(3) Uani 1 1 d .
C36 C 0.14331(10) 0.9121(2) 0.28607(5) 0.0192(3) Uani 1 1 d .
H36 H 0.0971 0.9832 0.2819 0.023 Uiso 1 1 calc R
C23 C 0.55610(11) 0.7695(2) 0.24830(6) 0.0237(3) Uani 1 1 d .
H23 H 0.5515 0.7627 0.2175 0.028 Uiso 1 1 calc R
C22 C 0.49437(10) 0.84113(19) 0.27105(5) 0.0205(3) Uani 1 1 d .
H22 H 0.4469 0.8829 0.2551 0.025 Uiso 1 1 calc R
C27 C 0.56892(10) 0.8120(2) 0.38592(5) 0.0211(3) Uani 1 1 d .
H27A H 0.5698 0.9295 0.3935 0.025 Uiso 1 1 calc R
H27B H 0.6214 0.7634 0.3980 0.025 Uiso 1 1 calc R
C30 C 0.43690(11) 0.9712(2) 0.44090(5) 0.0229(3) Uani 1 1 d .
H30A H 0.4976 0.9855 0.4457 0.027 Uiso 1 1 calc R
H30B H 0.4152 0.9371 0.4690 0.027 Uiso 1 1 calc R
C25 C 0.62992(10) 0.72090(19) 0.31631(6) 0.0219(3) Uani 1 1 d .
H25 H 0.6768 0.6792 0.3327 0.026 Uiso 1 1 calc R
C31 C 0.39854(11) 1.1370(2) 0.42821(5) 0.0249(4) Uani 1 1 d .
C42 C 0.34775(11) 0.58434(19) 0.30641(6) 0.0240(3) Uani 1 1 d .
H42A H 0.3246 0.4774 0.3132 0.036 Uiso 1 1 calc R
H42B H 0.3860 0.6194 0.3304 0.036 Uiso 1 1 calc R
H42C H 0.3777 0.5766 0.2797 0.036 Uiso 1 1 calc R
C40 C 0.21866(10) 1.15370(19) 0.31607(6) 0.0220(3) Uani 1 1 d .
H40A H 0.2046 1.2174 0.2898 0.033 Uiso 1 1 calc R
H40B H 0.2740 1.1847 0.3279 0.033 Uiso 1 1 calc R
H40C H 0.1779 1.1754 0.3378 0.033 Uiso 1 1 calc R
C38 C 0.20376(10) 0.64964(19) 0.28035(5) 0.0209(3) Uani 1 1 d .
H38 H 0.2001 0.5388 0.2715 0.025 Uiso 1 1 calc R
C37 C 0.13509(10) 0.7506(2) 0.27337(5) 0.0206(3) Uani 1 1 d .
C41 C 0.05508(11) 0.6862(2) 0.25220(6) 0.0290(4) Uani 1 1 d .
H41A H 0.0089 0.7552 0.2604 0.044 Uiso 1 1 calc R
H41B H 0.0461 0.5742 0.2620 0.044 Uiso 1 1 calc R
H41C H 0.0584 0.6876 0.2205 0.044 Uiso 1 1 calc R
C29 C 0.35225(11) 0.7328(2) 0.42221(6) 0.0293(4) Uani 1 1 d .
H29A H 0.3415 0.6468 0.4005 0.044 Uiso 1 1 calc R
H29B H 0.3023 0.7995 0.4244 0.044 Uiso 1 1 calc R
H29C H 0.3672 0.6832 0.4505 0.044 Uiso 1 1 calc R
C32 C 0.30378(12) 1.1357(3) 0.42788(6) 0.0362(5) Uani 1 1 d .
H32A H 0.2817 1.0600 0.4055 0.054 Uiso 1 1 calc R
H32B H 0.2826 1.2457 0.4216 0.054 Uiso 1 1 calc R
H32C H 0.2863 1.1005 0.4564 0.054 Uiso 1 1 calc R
C33 C 0.43243(15) 1.2607(2) 0.46186(6) 0.0396(5) Uani 1 1 d .
H33A H 0.4156 1.2291 0.4908 0.059 Uiso 1 1 calc R
H33B H 0.4103 1.3692 0.4545 0.059 Uiso 1 1 calc R
H33C H 0.4931 1.2632 0.4618 0.059 Uiso 1 1 calc R

loop_
_atom_site_aniso_label
_atom_site_aniso_U_11
_atom_site_aniso_U_22
_atom_site_aniso_U_33
_atom_site_aniso_U_23
_atom_site_aniso_U_13
_atom_site_aniso_U_12
Zn1 0.01760(9) 0.01513(8) 0.01624(9) 0.00021(6) 0.00260(7) 0.00101(6)
S1 0.0246(2) 0.01751(17) 0.01489(17) -0.00085(14) -0.00001(14) -0.00219(14)
N2 0.0189(6) 0.0168(6) 0.0153(6) -0.0003(5) 0.0006(5) 0.0000(5)
N1 0.0193(6) 0.0155(6) 0.0188(6) 0.0004(5) 0.0020(5) 0.0015(5)
C13 0.0172(7) 0.0144(7) 0.0191(7) -0.0017(6) 0.0013(6) -0.0005(5)
C18 0.0165(7) 0.0159(7) 0.0203(8) -0.0007(6) 0.0029(6) -0.0002(5)
C1 0.0245(8) 0.0177(7) 0.0245(8) -0.0026(6) 0.0038(6) 0.0019(6)
C17 0.0189(7) 0.0165(7) 0.0190(7) 0.0004(6) 0.0012(6) -0.0016(6)
C14 0.0166(7) 0.0170(7) 0.0186(7) -0.0033(6) 0.0037(6) -0.0029(5)
C10 0.0218(8) 0.0190(7) 0.0170(7) -0.0018(6) 0.0016(6) -0.0034(6)
C5 0.0185(7) 0.0171(7) 0.0143(7) 0.0004(5) -0.0002(6) 0.0010(5)
C7 0.0232(8) 0.0167(7) 0.0173(7) -0.0025(6) 0.0042(6) 0.0008(6)
C20 0.0213(8) 0.0300(9) 0.0304(9) 0.0024(7) -0.0031(7) 0.0065(7)
C11 0.0208(8) 0.0341(9) 0.0245(9) -0.0068(7) 0.0012(7) -0.0029(7)
C16 0.0170(7) 0.0164(7) 0.0232(8) -0.0021(6) -0.0023(6) -0.0002(5)
C19 0.0214(8) 0.0239(8) 0.0215(8) -0.0017(6) 0.0063(6) -0.0011(6)
C6 0.0188(7) 0.0158(7) 0.0215(8) -0.0010(6) 0.0026(6) 0.0023(6)
C4 0.0194(8) 0.0211(7) 0.0188(8) -0.0013(6) 0.0029(6) 0.0004(6)
C8 0.0251(8) 0.0252(8) 0.0192(8) -0.0022(6) -0.0031(6) -0.0025(6)
C3 0.0214(8) 0.0249(8) 0.0261(8) 0.0003(7) 0.0028(7) -0.0051(6)
C15 0.0147(7) 0.0198(7) 0.0241(8) -0.0048(6) 0.0029(6) -0.0002(6)
C21 0.0246(8) 0.0269(8) 0.0224(8) 0.0062(7) 0.0074(7) 0.0065(6)
C2 0.0272(9) 0.0179(7) 0.0291(9) -0.0028(6) 0.0028(7) -0.0035(6)
C12 0.0332(9) 0.0210(8) 0.0231(8) 0.0032(6) 0.0026(7) -0.0065(7)
C9 0.0230(8) 0.0148(7) 0.0200(8) 0.0000(6) 0.0023(6) -0.0017(6)
Zn2 0.01527(9) 0.01718(9) 0.01560(9) 0.00096(6) 0.00053(6) 0.00182(6)
S2 0.0244(2) 0.02005(18) 0.01725(18) -0.00078(14) 0.00187(15) -0.00088(15)
N4 0.0181(6) 0.0228(7) 0.0180(6) 0.0031(5) 0.0016(5) 0.0043(5)
N3 0.0175(6) 0.0179(6) 0.0181(6) -0.0017(5) 0.0021(5) 0.0006(5)
C34 0.0147(7) 0.0187(7) 0.0146(7) 0.0014(5) 0.0020(5) -0.0003(5)
C28 0.0232(8) 0.0218(7) 0.0175(7) 0.0025(6) -0.0004(6) 0.0062(6)
C26 0.0162(7) 0.0157(7) 0.0228(8) -0.0005(6) 0.0018(6) -0.0003(5)
C24 0.0234(8) 0.0215(8) 0.0313(9) -0.0038(7) 0.0111(7) 0.0004(6)
C39 0.0202(8) 0.0179(7) 0.0172(7) 0.0019(6) 0.0039(6) 0.0006(6)
C35 0.0189(7) 0.0182(7) 0.0140(7) 0.0030(6) 0.0030(6) 0.0008(6)
C36 0.0159(7) 0.0251(8) 0.0167(7) 0.0039(6) 0.0025(6) 0.0017(6)
C23 0.0296(9) 0.0224(8) 0.0198(8) -0.0024(6) 0.0066(7) -0.0042(6)
C22 0.0228(8) 0.0192(7) 0.0195(8) 0.0003(6) 0.0011(6) -0.0018(6)
C27 0.0170(7) 0.0244(8) 0.0216(8) -0.0016(6) -0.0031(6) 0.0044(6)
C30 0.0268(9) 0.0274(8) 0.0144(7) 0.0003(6) 0.0008(6) 0.0086(7)
C25 0.0180(8) 0.0179(7) 0.0301(9) -0.0003(6) 0.0046(6) 0.0012(6)
C31 0.0308(9) 0.0278(8) 0.0163(8) 0.0012(6) 0.0035(7) 0.0123(7)
C42 0.0253(8) 0.0162(7) 0.0307(9) 0.0002(6) 0.0031(7) 0.0026(6)
C40 0.0200(8) 0.0184(7) 0.0273(8) 0.0013(6) -0.0004(6) 0.0044(6)
C38 0.0253(8) 0.0178(7) 0.0200(8) -0.0012(6) 0.0040(6) -0.0034(6)
C37 0.0194(8) 0.0274(8) 0.0152(7) 0.0021(6) 0.0024(6) -0.0047(6)
C41 0.0235(9) 0.0370(10) 0.0262(9) -0.0022(8) -0.0012(7) -0.0079(7)
C29 0.0267(9) 0.0342(9) 0.0274(9) 0.0098(7) 0.0060(7) -0.0010(7)
C32 0.0338(10) 0.0476(12) 0.0286(10) 0.0135(9) 0.0142(8) 0.0206(9)
C33 0.0642(14) 0.0330(10) 0.0208(9) -0.0070(8) -0.0045(9) 0.0199(10)

loop_
_atom_type_symbol
_atom_type_description
_atom_type_scat_dispersion_real
_atom_type_scat_dispersion_imag
_atom_type_scat_source
C C 0.0033 0.0016 'International Tables Vol C Tables 4.2.6.8 and 6.1.1.4'
H H 0.0000 0.0000 'International Tables Vol C Tables 4.2.6.8 and 6.1.1.4'
N N 0.0061 0.0033 'International Tables Vol C Tables 4.2.6.8 and 6.1.1.4'
S S 0.1246 0.1234 'International Tables Vol C Tables 4.2.6.8 and 6.1.1.4'
Zn Zn 0.2839 1.4301 'International Tables Vol C Tables 4.2.6.8 and 6.1.1.4'

loop_
_geom_angle_atom_site_label_1
_geom_angle_atom_site_label_2
_geom_angle_atom_site_label_3
_geom_angle
C13 Zn1 N1 108.13(6)
C13 Zn1 N2 113.25(5)
N1 Zn1 N2 96.00(5)
C13 Zn1 S1 134.33(5)
N1 Zn1 S1 107.60(4)
N2 Zn1 S1 90.15(4)
C10 S1 Zn1 93.07(5)
C8 N2 C7 107.31(12)
C8 N2 C9 110.52(12)
C7 N2 C9 108.23(12)
C8 N2 Zn1 110.31(10)
C7 N2 Zn1 113.85(9)
C9 N2 Zn1 106.62(9)
C1 N1 C5 118.63(14)
C1 N1 Zn1 116.92(11)
C5 N1 Zn1 122.89(10)
C18 C13 C14 115.89(14)
C18 C13 Zn1 121.52(11)
C14 C13 Zn1 122.53(11)
C17 C18 C13 121.96(14)
C17 C18 C21 115.95(14)
C13 C18 C21 122.08(14)
N1 C1 C2 123.21(15)
C16 C17 C18 121.39(15)
C15 C14 C13 121.26(14)
C15 C14 C19 117.52(14)
C13 C14 C19 121.21(14)
C12 C10 C11 109.60(14)
C12 C10 C9 105.88(13)
C11 C10 C9 112.68(13)
C12 C10 S1 108.68(11)
C11 C10 S1 110.19(11)
C9 C10 S1 109.66(10)
N1 C5 C4 120.93(14)
N1 C5 C6 118.38(14)
C4 C5 C6 120.67(14)
N2 C7 C6 113.98(12)
C15 C16 C17 117.66(14)
C15 C16 C20 121.83(15)
C17 C16 C20 120.50(15)
C5 C6 C7 115.61(13)
C3 C4 C5 119.87(15)
C4 C3 C2 119.00(15)
C16 C15 C14 121.83(14)
C1 C2 C3 118.14(15)
N2 C9 C10 116.34(13)
C34 Zn2 N3 110.39(6)
C34 Zn2 N4 115.16(6)
N3 Zn2 N4 96.09(5)
C34 Zn2 S2 132.83(4)
N3 Zn2 S2 106.56(4)
N4 Zn2 S2 88.41(4)
C31 S2 Zn2 91.85(6)
C29 N4 C30 110.07(13)
C29 N4 C28 107.38(13)
C30 N4 C28 109.70(13)
C29 N4 Zn2 111.75(10)
C30 N4 Zn2 107.54(9)
C28 N4 Zn2 110.41(9)
C22 N3 C26 118.40(14)
C22 N3 Zn2 118.07(11)
C26 N3 Zn2 123.33(11)
C35 C34 C39 116.01(14)
C35 C34 Zn2 123.08(11)
C39 C34 Zn2 120.80(11)
N4 C28 C27 113.65(13)
N3 C26 C25 121.34(15)
N3 C26 C27 117.65(13)
C25 C26 C27 121.01(14)
C25 C24 C23 119.37(15)
C38 C39 C34 121.57(14)
C38 C39 C42 116.30(14)
C34 C39 C42 122.12(14)
C36 C35 C34 121.36(14)
C36 C35 C40 116.24(14)
C34 C35 C40 122.40(14)
C37 C36 C35 121.92(15)
C22 C23 C24 118.28(16)
N3 C22 C23 123.14(15)
C26 C27 C28 114.41(13)
N4 C30 C31 115.77(13)
C24 C25 C26 119.46(16)
C33 C31 C32 109.24(16)
C33 C31 C30 106.89(14)
C32 C31 C30 112.62(16)
C33 C31 S2 108.43(14)
C32 C31 S2 110.53(12)
C30 C31 S2 109.00(11)
C37 C38 C39 121.58(15)
C36 C37 C38 117.53(15)
C36 C37 C41 121.49(16)
C38 C37 C41 120.97(16)

loop_
_geom_bond_atom_site_label_1
_geom_bond_atom_site_label_2
_geom_bond_distance
Zn1 C13 2.0161(15)
Zn1 N1 2.1309(13)
Zn1 N2 2.2015(13)
Zn1 S1 2.2817(4)
S1 C10 1.8462(16)
N2 C8 1.484(2)
N2 C7 1.490(2)
N2 C9 1.4947(19)
N1 C1 1.346(2)
N1 C5 1.3494(19)
C13 C18 1.413(2)
C13 C14 1.418(2)
C18 C17 1.396(2)
C18 C21 1.513(2)
C1 C2 1.380(2)
C17 C16 1.390(2)
C14 C15 1.399(2)
C14 C19 1.518(2)
C10 C12 1.528(2)
C10 C11 1.533(2)
C10 C9 1.537(2)
C5 C4 1.390(2)
C5 C6 1.506(2)
C7 C6 1.527(2)
C20 C16 1.510(2)
C16 C15 1.389(2)
C4 C3 1.384(2)
C3 C2 1.388(2)
Zn2 C34 2.0196(15)
Zn2 N3 2.1221(13)
Zn2 N4 2.2063(13)
Zn2 S2 2.3010(4)
S2 C31 1.8399(17)
N4 C29 1.481(2)
N4 C30 1.491(2)
N4 C28 1.493(2)
N3 C22 1.347(2)
N3 C26 1.348(2)
C34 C35 1.413(2)
C34 C39 1.416(2)
C28 C27 1.531(2)
C26 C25 1.394(2)
C26 C27 1.502(2)
C24 C25 1.379(2)
C24 C23 1.383(3)
C39 C38 1.399(2)
C39 C42 1.515(2)
C35 C36 1.401(2)
C35 C40 1.514(2)
C36 C37 1.385(2)
C23 C22 1.381(2)
C30 C31 1.536(2)
C31 C33 1.529(3)
C31 C32 1.530(3)
C38 C37 1.391(2)
C37 C41 1.510(2)
